data_1552091
loop_
_publ_author_name
'Wang, Bin'
'Zou, Xiaodong'
'Smeets, Stef'

_publ_section_title
;
 Automated serial rotation electron diffraction combined with cluster
 analysis: an efficient multi-crystal workflow for structure determination
;
_journal_issue 5
_journal_name_full IUCrJ
_journal_page_first
;
;
_journal_paper_doi 10.1107/S2052252519007681
_journal_volume 6
_journal_year 2019
_chemical_formula_moiety 'O5280 Si2640'
_chemical_formula_sum 'O5280 Si2640'
_chemical_formula_weight 158620.44
_chemical_name_common PST-20
_chemical_name_systematic PST-20
_space_group_crystal_system cubic
_space_group_IT_number 229
_space_group_name_Hall '-I 4 2 3'
_space_group_name_H-M_alt 'I m -3 m'
_symmetry_space_group_name_Hall '-I 4 2 3'
_symmetry_space_group_name_H-M 'I m -3 m'
_audit_creation_method SHELXL-2014/7
_cell_angle_alpha 90
_cell_angle_beta 90
_cell_angle_gamma 90
_cell_formula_units_Z 1
_cell_length_a 55.070
_cell_length_b 55.070
_cell_length_c 55.070
_cell_measurement_reflns_used 2647
_cell_measurement_temperature 293(2)
_cell_measurement_theta_max 0.963
_cell_measurement_theta_min 0.072
_cell_volume 167011.059
_computing_cell_refinement 'XDS-20180126 (Kabsch, 2018)'
_computing_data_collection 'Instamatic-1.0.0 (Smeets et al., 2018)'
_computing_data_reduction 'XDS-20180126 (Kabsch, 2018)'
_computing_structure_refinement 'SHELXL-2014/7 (Sheldrick, 2014)'
_computing_structure_solution 'FOCUS (Grosse-Kunstleve et al., 1997)'
_diffrn_ambient_temperature 293(2)
_diffrn_measured_fraction_theta_full 0.997
_diffrn_measured_fraction_theta_max 0.997
_diffrn_measurement_device_type 'JEOL JEM-2100 LaB6'
_diffrn_measurement_method 'Continuous rotation electron diffraction'
_diffrn_radiation_type electron
_diffrn_radiation_wavelength 0.0251
_diffrn_reflns_av_R_equivalents 0.3801
_diffrn_reflns_av_unetI/netI 0.1378
_diffrn_reflns_Laue_measured_fraction_full 0.997
_diffrn_reflns_Laue_measured_fraction_max 0.997
_diffrn_reflns_limit_h_max 37
_diffrn_reflns_limit_h_min -37
_diffrn_reflns_limit_k_max 37
_diffrn_reflns_limit_k_min -37
_diffrn_reflns_limit_l_max 37
_diffrn_reflns_limit_l_min -37
_diffrn_reflns_number 92346
_diffrn_reflns_point_group_measured_fraction_full 0.997
_diffrn_reflns_point_group_measured_fraction_max 0.997
_diffrn_reflns_theta_full 0.490
_diffrn_reflns_theta_max 0.490
_diffrn_reflns_theta_min 0.041
_diffrn_source 'electron microscope'
_exptl_absorpt_coefficient_mu 0.000
_exptl_crystal_density_diffrn 1.577
_exptl_crystal_description cubes
_exptl_crystal_F_000 25829
_refine_diff_density_max 0.352
_refine_diff_density_min -0.424
_refine_diff_density_rms 0.066
_refine_ls_extinction_coef 0.17(16)
_refine_ls_extinction_expression Fc^*^=kFc[1+0.001xFc^2^\l^3^/sin(2\q)]^-1/4^
_refine_ls_extinction_method 'SHELXL-2014/7 (Sheldrick 2014'
_refine_ls_goodness_of_fit_ref 3.224
_refine_ls_hydrogen_treatment undef
_refine_ls_matrix_type full
_refine_ls_number_parameters 267
_refine_ls_number_reflns 2647
_refine_ls_number_restraints 292
_refine_ls_restrained_S_all 3.092
_refine_ls_R_factor_all 0.5294
_refine_ls_R_factor_gt 0.4900
_refine_ls_shift/su_max 0.001
_refine_ls_shift/su_mean 0.000
_refine_ls_structure_factor_coef Fsqd
_refine_ls_weighting_details 'w=1/[\s^2^(Fo^2^)+(0.2000P)^2^] where P=(Fo^2^+2Fc^2^)/3'
_refine_ls_weighting_scheme calc
_refine_ls_wR_factor_gt 0.8459
_refine_ls_wR_factor_ref 0.8583
_reflns_Friedel_coverage 0.000
_reflns_number_gt 1179
_reflns_number_total 2647
_reflns_threshold_expression 'I > 2\s(I)'
_cod_data_source_file fc5033.cif
_cod_data_source_block pst20_mixed_phase
_cod_original_cell_volume 167011.0
_cod_database_code 1552091
_shelx_shelxl_version_number 2014/7
_shelx_space_group_comment
;
The symmetry employed for this shelxl refinement is uniquely defined
by the following loop, which should always be used as a source of
symmetry information in preference to the above space-group names.
They are only intended as comments.
;

loop_
_space_group_symop_operation_xyz
'x, y, z'
'z, x, y'
'y, z, x'
'x, -y, -z'
'z, -x, -y'
'y, -z, -x'
'-x, y, -z'
'-z, x, -y'
'-y, z, -x'
'-x, -y, z'
'-z, -x, y'
'-y, -z, x'
'-x, -z, -y'
'-y, -x, -z'
'-z, -y, -x'
'-x, z, y'
'-y, x, z'
'-z, y, x'
'x, -z, y'
'y, -x, z'
'z, -y, x'
'x, z, -y'
'y, x, -z'
'z, y, -x'
'x+1/2, y+1/2, z+1/2'
'z+1/2, x+1/2, y+1/2'
'y+1/2, z+1/2, x+1/2'
'x+1/2, -y+1/2, -z+1/2'
'z+1/2, -x+1/2, -y+1/2'
'y+1/2, -z+1/2, -x+1/2'
'-x+1/2, y+1/2, -z+1/2'
'-z+1/2, x+1/2, -y+1/2'
'-y+1/2, z+1/2, -x+1/2'
'-x+1/2, -y+1/2, z+1/2'
'-z+1/2, -x+1/2, y+1/2'
'-y+1/2, -z+1/2, x+1/2'
'-x+1/2, -z+1/2, -y+1/2'
'-y+1/2, -x+1/2, -z+1/2'
'-z+1/2, -y+1/2, -x+1/2'
'-x+1/2, z+1/2, y+1/2'
'-y+1/2, x+1/2, z+1/2'
'-z+1/2, y+1/2, x+1/2'
'x+1/2, -z+1/2, y+1/2'
'y+1/2, -x+1/2, z+1/2'
'z+1/2, -y+1/2, x+1/2'
'x+1/2, z+1/2, -y+1/2'
'y+1/2, x+1/2, -z+1/2'
'z+1/2, y+1/2, -x+1/2'
'-x, -y, -z'
'-z, -x, -y'
'-y, -z, -x'
'-x, y, z'
'-z, x, y'
'-y, z, x'
'x, -y, z'
'z, -x, y'
'y, -z, x'
'x, y, -z'
'z, x, -y'
'y, z, -x'
'x, z, y'
'y, x, z'
'z, y, x'
'x, -z, -y'
'y, -x, -z'
'z, -y, -x'
'-x, z, -y'
'-y, x, -z'
'-z, y, -x'
'-x, -z, y'
'-y, -x, z'
'-z, -y, x'
'-x+1/2, -y+1/2, -z+1/2'
'-z+1/2, -x+1/2, -y+1/2'
'-y+1/2, -z+1/2, -x+1/2'
'-x+1/2, y+1/2, z+1/2'
'-z+1/2, x+1/2, y+1/2'
'-y+1/2, z+1/2, x+1/2'
'x+1/2, -y+1/2, z+1/2'
'z+1/2, -x+1/2, y+1/2'
'y+1/2, -z+1/2, x+1/2'
'x+1/2, y+1/2, -z+1/2'
'z+1/2, x+1/2, -y+1/2'
'y+1/2, z+1/2, -x+1/2'
'x+1/2, z+1/2, y+1/2'
'y+1/2, x+1/2, z+1/2'
'z+1/2, y+1/2, x+1/2'
'x+1/2, -z+1/2, -y+1/2'
'y+1/2, -x+1/2, -z+1/2'
'z+1/2, -y+1/2, -x+1/2'
'-x+1/2, z+1/2, -y+1/2'
'-y+1/2, x+1/2, -z+1/2'
'-z+1/2, y+1/2, -x+1/2'
'-x+1/2, -z+1/2, y+1/2'
'-y+1/2, -x+1/2, z+1/2'
'-z+1/2, -y+1/2, x+1/2'

loop_
_atom_site_label
_atom_site_type_symbol
_atom_site_fract_x
_atom_site_fract_y
_atom_site_fract_z
_atom_site_U_iso_or_equiv
_atom_site_adp_type
_atom_site_occupancy
_atom_site_site_symmetry_order
_atom_site_calc_flag
_atom_site_refinement_flags_posn
_atom_site_refinement_flags_occupancy
Si1 Si 0.0286(4) 0.1135(5) 0.2573(5) 0.226(10) Uiso 1 1 d D .
Si2 Si 0.1176(5) 0.1586(4) 0.3829(5) 0.226(10) Uiso 1 1 d D .
Si3 Si 0.0618(5) 0.1581(5) 0.3802(5) 0.226(10) Uiso 1 1 d D .
Si4 Si 0.0635(5) 0.1578(5) 0.1996(5) 0.226(10) Uiso 1 1 d D .
Si5 Si 0.0620(5) 0.2045(5) 0.3466(5) 0.226(10) Uiso 1 1 d D .
Si6 Si 0.0282(4) 0.1126(6) 0.1999(5) 0.226(10) Uiso 1 1 d D .
Si7 Si 0.0618(5) 0.1592(5) 0.4382(5) 0.226(10) Uiso 1 1 d D .
Si8 Si 0.0289(4) 0.2509(5) 0.3467(6) 0.226(10) Uiso 1 1 d D .
Si9 Si 0.0609(5) 0.3410(4) 0.3819(5) 0.226(10) Uiso 1 1 d D .
Si10 Si 0.0288(4) 0.1124(5) 0.3801(5) 0.226(10) Uiso 1 1 d D .
Si11 Si 0.1193(5) 0.2036(5) 0.3483(5) 0.226(10) Uiso 1 1 d D .
Si12 Si 0.0602(5) 0.1612(5) 0.2546(5) 0.226(10) Uiso 1 1 d D .
Si13 Si 0.0276(4) 0.0685(4) 0.3473(6) 0.226(10) Uiso 1 1 d D .
Si14 Si 0.0285(4) 0.1133(5) 0.4383(5) 0.226(10) Uiso 1 1 d D .
Si15 Si 0.0293(4) 0.2950(5) 0.3810(5) 0.226(10) Uiso 1 1 d D .
Si16 Si 0.1182(5) 0.1581(5) 0.2564(5) 0.226(10) Uiso 1 1 d D .
Si17 Si 0.1204(5) 0.2026(5) 0.2908(5) 0.226(10) Uiso 1 1 d D .
Si18 Si 0.0276(4) 0.2500(5) 0.2915(5) 0.226(10) Uiso 1 1 d D .
Si19 Si 0.0286(4) 0.2960(5) 0.4379(5) 0.226(10) Uiso 1 1 d D .
Si20 Si 0.0624(5) 0.2056(5) 0.2905(5) 0.226(10) Uiso 1 1 d D .
Si21 Si 0.0280(3) 0.0688(4) 0.2914(6) 0.226(10) Uiso 1 1 d D .
Si22 Si 0.1527(5) 0.2493(4) 0.2903(4) 0.226(10) Uiso 1 1 d D .
Si23 Si 0.0287(4) 0.0687(4) 0.1652(6) 0.226(10) Uiso 1 1 d D .
Si24 Si 0.0284(3) 0.2500 0.4716(3) 0.226(10) Uiso 1 2 d DS P
Si25 Si 0.0281(3) 0.0686(4) 0.4721(4) 0.226(10) Uiso 1 1 d D .
Si26 Si 0.1197(5) 0.1604(4) 0.2015(5) 0.226(10) Uiso 1 1 d D .
Si27 Si 0.1523(4) 0.2500 0.3477(4) 0.226(10) Uiso 1 2 d DS P
Si28 Si 0.2093(4) 0.2500 0.2907(4) 0.226(10) Uiso 1 2 d DS P
Si29 Si 0.0274(4) 0.0685(4) 0.1107(5) 0.226(10) Uiso 1 1 d D .
O1 O 0.0326(10) 0.1071(8) 0.2287(5) 0.211(9) Uiso 1 1 d D .
O2 O 0.0000 0.1187(12) 0.2628(12) 0.211(9) Uiso 1 2 d DS P
O3 O 0.0376(8) 0.0905(6) 0.2738(7) 0.211(9) Uiso 1 1 d D .
O4 O 0.0440(7) 0.1381(6) 0.2636(8) 0.211(9) Uiso 1 1 d D .
O5 O 0.1348(8) 0.1348(8) 0.3798(12) 0.211(9) Uiso 1 2 d DS P
O6 O 0.0901(4) 0.1511(8) 0.3753(8) 0.211(9) Uiso 1 1 d D .
O7 O 0.1268(8) 0.1801(6) 0.3646(7) 0.211(9) Uiso 1 1 d D .
O8 O 0.1191(9) 0.1680(9) 0.4109(5) 0.211(9) Uiso 1 1 d D .
O9 O 0.0438(7) 0.1363(6) 0.3714(8) 0.211(9) Uiso 1 1 d D .
O10 O 0.0589(9) 0.1638(9) 0.4091(4) 0.211(9) Uiso 1 1 d D .
O11 O 0.0546(8) 0.1819(6) 0.3643(7) 0.211(9) Uiso 1 1 d D .
O12 O 0.0455(7) 0.1355(6) 0.1922(8) 0.211(9) Uiso 1 1 d D .
O13 O 0.0553(8) 0.1681(8) 0.2263(5) 0.211(9) Uiso 1 1 d D .
O14 O 0.0608(12) 0.1789(8) 0.1789(8) 0.211(9) Uiso 1 2 d DS P
O15 O 0.0919(5) 0.1495(9) 0.2002(9) 0.211(9) Uiso 1 1 d D .
O16 O 0.0446(7) 0.2271(6) 0.3542(8) 0.211(9) Uiso 1 1 d D .
O17 O 0.0568(9) 0.1978(8) 0.3183(5) 0.211(9) Uiso 1 1 d D .
O18 O 0.0907(4) 0.2107(8) 0.3509(9) 0.211(9) Uiso 1 1 d D .
O19 O 0.0000 0.1182(12) 0.1936(12) 0.211(9) Uiso 1 2 d DS P
O20 O 0.0382(8) 0.0885(6) 0.1853(7) 0.211(9) Uiso 1 1 d D .
O21 O 0.0449(7) 0.1363(6) 0.4467(8) 0.211(9) Uiso 1 1 d D .
O22 O 0.0523(7) 0.1825(6) 0.4536(7) 0.211(9) Uiso 1 1 d D .
O23 O 0.0898(4) 0.1531(8) 0.4457(8) 0.211(9) Uiso 1 1 d D .
O24 O 0.0389(8) 0.2725(6) 0.3648(7) 0.211(9) Uiso 1 1 d D .
O25 O 0.0351(9) 0.2588(8) 0.3188(5) 0.211(9) Uiso 1 1 d D .
O26 O 0.0000 0.2466(12) 0.3500(12) 0.211(9) Uiso 1 2 d DS P
O27 O 0.0575(12) 0.3656(8) 0.3656(8) 0.211(9) Uiso 1 2 d DS P
O28 O 0.0428(7) 0.3199(6) 0.3718(7) 0.211(9) Uiso 1 1 d D .
O29 O 0.0000 0.1159(12) 0.3737(12) 0.211(9) Uiso 1 2 d DS P
O30 O 0.0391(8) 0.0887(6) 0.3656(7) 0.211(9) Uiso 1 1 d D .
O31 O 0.0322(10) 0.1086(9) 0.4093(5) 0.211(9) Uiso 1 1 d D .
O32 O 0.1254(8) 0.1975(8) 0.3197(4) 0.211(9) Uiso 1 1 d D .
O33 O 0.1362(6) 0.2266(4) 0.3565(7) 0.211(9) Uiso 1 1 d D .
O34 O 0.0889(4) 0.1548(8) 0.2589(9) 0.211(9) Uiso 1 1 d D .
O35 O 0.0529(8) 0.1840(6) 0.2722(7) 0.211(9) Uiso 1 1 d D .
O36 O 0.0435(7) 0.0435(7) 0.3492(12) 0.211(9) Uiso 1 2 d DS P
O37 O 0.0272(10) 0.0781(8) 0.3195(5) 0.211(9) Uiso 1 1 d D .
O38 O 0.0000 0.0625(11) 0.3561(11) 0.211(9) Uiso 1 2 d DS P
O39 O 0.0000 0.1186(12) 0.4440(12) 0.211(9) Uiso 1 2 d DS P
O40 O 0.0376(8) 0.0894(6) 0.4534(7) 0.211(9) Uiso 1 1 d D .
O41 O 0.0000 0.2979(12) 0.3775(12) 0.211(9) Uiso 1 2 d DS P
O42 O 0.0354(9) 0.2905(8) 0.4096(4) 0.211(9) Uiso 1 1 d D .
O43 O 0.1321(7) 0.1321(7) 0.2597(12) 0.211(9) Uiso 1 2 d DS P
O44 O 0.1245(9) 0.1689(9) 0.2294(5) 0.211(9) Uiso 1 1 d D .
O45 O 0.1281(8) 0.1779(6) 0.2763(7) 0.211(9) Uiso 1 1 d D .
O46 O 0.0916(4) 0.2091(8) 0.2865(9) 0.211(9) Uiso 1 1 d D .
O47 O 0.1360(7) 0.2263(6) 0.2821(8) 0.211(9) Uiso 1 1 d D .
O48 O 0.0474(6) 0.2299(6) 0.2826(8) 0.211(9) Uiso 1 1 d D .
O49 O 0.0000 0.2392(11) 0.2918(13) 0.211(9) Uiso 1 2 d DS P
O50 O 0.0281(13) 0.2736(8) 0.2736(8) 0.211(9) Uiso 1 2 d DS P
O51 O 0.0358(8) 0.2727(4) 0.4543(5) 0.211(9) Uiso 1 1 d D .
O52 O 0.0000 0.3024(11) 0.4412(12) 0.211(9) Uiso 1 2 d DS P
O53 O 0.0446(8) 0.0446(8) 0.2889(12) 0.211(9) Uiso 1 2 d DS P
O54 O 0.0000 0.0616(11) 0.2837(11) 0.211(9) Uiso 1 2 d DS P
O55 O 0.1472(12) 0.2728(8) 0.2728(8) 0.211(9) Uiso 1 2 d DS P
O56 O 0.1811(3) 0.2415(9) 0.2870(6) 0.211(9) Uiso 1 1 d D .
O57 O 0.1475(6) 0.2556(7) 0.3189(4) 0.211(9) Uiso 1 1 d D .
O58 O 0.0429(7) 0.0429(7) 0.1696(12) 0.211(9) Uiso 1 2 d DS P
O59 O 0.0335(9) 0.0787(9) 0.1379(5) 0.211(9) Uiso 1 1 d D .
O60 O 0.0000 0.0642(11) 0.1700(12) 0.211(9) Uiso 1 2 d DS P
O61 O 0.0000 0.2428(10) 0.4673(6) 0.211(9) Uiso 1 2 d DS P
O62 O 0.0442(8) 0.0442(8) 0.4701(13) 0.211(9) Uiso 1 2 d DS P
O63 O 0.0286(14) 0.0786(12) 0.5000 0.211(9) Uiso 1 2 d DS P
O64 O 0.0000 0.0617(11) 0.4648(12) 0.211(9) Uiso 1 2 d DS P
O65 O 0.1394(9) 0.1394(9) 0.1936(12) 0.211(9) Uiso 1 2 d DS P
O66 O 0.1220(12) 0.1843(8) 0.1843(8) 0.211(9) Uiso 1 2 d DS P
O67 O 0.2272(5) 0.2272(5) 0.2847(10) 0.211(9) Uiso 1 2 d DS P
O68 O 0.0474(8) 0.0474(8) 0.1039(12) 0.211(9) Uiso 1 2 d DS P
O69 O 0.0000 0.0571(12) 0.1109(13) 0.211(9) Uiso 1 2 d DS P
O70 O 0.0292(14) 0.0906(8) 0.0906(8) 0.211(9) Uiso 1 2 d DS P

loop_
_atom_type_symbol
_atom_type_description
_atom_type_scat_dispersion_real
_atom_type_scat_dispersion_imag
_atom_type_scat_source
Si Si 0.0000 0.0000 'International Tables Vol C Tables 4.3.2.2 and 4.3.2.3'
O O 0.0000 0.0000 'International Tables Vol C Tables 4.3.2.2 and 4.3.2.3'

loop_
_geom_angle_atom_site_label_1
_geom_angle_atom_site_label_2
_geom_angle_atom_site_label_3
_geom_angle
_geom_angle_site_symmetry_1
_geom_angle_site_symmetry_3
O1 Si1 O4 108(2) . .
O1 Si1 O2 110(2) . .
O4 Si1 O2 109(2) . .
O1 Si1 O3 109(2) . .
O4 Si1 O3 112(2) . .
O2 Si1 O3 109(2) . .
O5 Si2 O6 108(2) . .
O5 Si2 O8 109(2) . .
O6 Si2 O8 112(2) . .
O5 Si2 O7 110(2) . .
O6 Si2 O7 108(2) . .
O8 Si2 O7 110(2) . .
O11 Si3 O6 110(2) . .
O11 Si3 O9 107(2) . .
O6 Si3 O9 111(2) . .
O11 Si3 O10 110(2) . .
O6 Si3 O10 107(2) . .
O9 Si3 O10 112(2) . .
O12 Si4 O14 108(2) . .
O12 Si4 O15 112(2) . .
O14 Si4 O15 107(2) . .
O12 Si4 O13 109(2) . .
O14 Si4 O13 111(2) . .
O15 Si4 O13 110(2) . .
O17 Si5 O16 108(2) . .
O17 Si5 O11 111(2) . .
O16 Si5 O11 107(2) . .
O17 Si5 O18 111(2) . .
O16 Si5 O18 112(2) . .
O11 Si5 O18 108(2) . .
O19 Si6 O1 113(2) . .
O19 Si6 O12 111(2) . .
O1 Si6 O12 108(2) . .
O19 Si6 O20 112(2) . .
O1 Si6 O20 106(2) . .
O12 Si6 O20 108(2) . .
O22 Si7 O10 111(2) . .
O22 Si7 O23 110(2) . .
O10 Si7 O23 112(2) . .
O22 Si7 O21 106(2) . .
O10 Si7 O21 110(2) . .
O23 Si7 O21 108(2) . .
O26 Si8 O16 112(2) . .
O26 Si8 O25 110(2) . .
O16 Si8 O25 110(2) . .
O26 Si8 O24 112(2) . .
O16 Si8 O24 105(2) . .
O25 Si8 O24 108(2) . .
O28 Si9 O8 111(2) . 39
O28 Si9 O23 110(2) . 39
O8 Si9 O23 108(2) 39 39
O28 Si9 O27 109(2) . .
O8 Si9 O27 110(2) 39 .
O23 Si9 O27 110(2) 39 .
O9 Si10 O31 110(2) . .
O9 Si10 O30 109(2) . .
O31 Si10 O30 110(2) . .
O9 Si10 O29 110(2) . .
O31 Si10 O29 110(2) . .
O30 Si10 O29 109(2) . .
O7 Si11 O18 113(2) . .
O7 Si11 O33 109(2) . .
O18 Si11 O33 110(2) . .
O7 Si11 O32 108(2) . .
O18 Si11 O32 109(2) . .
O33 Si11 O32 108(2) . .
O13 Si12 O4 113(2) . .
O13 Si12 O35 110(2) . .
O4 Si12 O35 107(2) . .
O13 Si12 O34 110(2) . .
O4 Si12 O34 108(2) . .
O35 Si12 O34 108(2) . .
O37 Si13 O38 110(2) . .
O37 Si13 O30 111(2) . .
O38 Si13 O30 109(2) . .
O37 Si13 O36 110(2) . .
O38 Si13 O36 108(2) . .
O30 Si13 O36 109(2) . .
O21 Si14 O39 110(2) . .
O21 Si14 O31 110(2) . .
O39 Si14 O31 110(2) . .
O21 Si14 O40 108(2) . .
O39 Si14 O40 110(2) . .
O31 Si14 O40 109(2) . .
O24 Si15 O42 110(2) . .
O24 Si15 O41 109(2) . .
O42 Si15 O41 109(2) . .
O24 Si15 O28 109(2) . .
O42 Si15 O28 110(2) . .
O41 Si15 O28 109(2) . .
O34 Si16 O43 111(2) . .
O34 Si16 O44 109(2) . .
O43 Si16 O44 109(2) . .
O34 Si16 O45 110(2) . .
O43 Si16 O45 111(2) . .
O44 Si16 O45 107(2) . .
O47 Si17 O45 113(2) . .
O47 Si17 O32 109(2) . .
O45 Si17 O32 106.9(19) . .
O47 Si17 O46 107(2) . .
O45 Si17 O46 111(2) . .
O32 Si17 O46 110(2) . .
O48 Si18 O50 111(2) . .
O48 Si18 O25 108(2) . .
O50 Si18 O25 108(2) . .
O48 Si18 O49 112(2) . .
O50 Si18 O49 108(2) . .
O25 Si18 O49 109(2) . .
O51 Si19 O52 110(2) . .
O51 Si19 O42 109(2) . .
O52 Si19 O42 112(2) . .
O51 Si19 O22 104(2) . 39
O52 Si19 O22 113(2) . 39
O42 Si19 O22 108(2) . 39
O17 Si20 O46 110(2) . .
O17 Si20 O48 112(2) . .
O46 Si20 O48 111(2) . .
O17 Si20 O35 109(2) . .
O46 Si20 O35 108(2) . .
O48 Si20 O35 105(2) . .
O53 Si21 O3 112(2) . .
O53 Si21 O37 111(2) . .
O3 Si21 O37 110(2) . .
O53 Si21 O54 108(2) . .
O3 Si21 O54 109(2) . .
O37 Si21 O54 107(2) . .
O56 Si22 O47 108(2) . .
O56 Si22 O57 109.4(18) . .
O47 Si22 O57 109(2) . .
O56 Si22 O55 109(2) . .
O47 Si22 O55 110(2) . .
O57 Si22 O55 112(2) . .
O60 Si23 O59 111(2) . .
O60 Si23 O20 108(2) . .
O59 Si23 O20 111(2) . .
O60 Si23 O58 108(2) . .
O59 Si23 O58 111(2) . .
O20 Si23 O58 109(2) . .
O51 Si24 O51 107(2) 39 .
O51 Si24 O61 110.0(14) 39 39
O51 Si24 O61 109.9(13) . 39
O51 Si24 O61 109.9(14) 39 .
O51 Si24 O61 110.0(14) . .
O61 Si24 O61 110(2) 39 .
O62 Si25 O40 111(2) . .
O62 Si25 O63 110(2) . .
O40 Si25 O63 111(2) . .
O62 Si25 O64 108(2) . .
O40 Si25 O64 108(2) . .
O63 Si25 O64 109(2) . .
O66 Si26 O44 108(2) . .
O66 Si26 O15 110(2) . .
O44 Si26 O15 107(2) . .
O66 Si26 O65 111(2) . .
O44 Si26 O65 110(2) . .
O15 Si26 O65 110(2) . .
O33 Si27 O33 108(2) 39 .
O33 Si27 O57 109.1(13) 39 .
O33 Si27 O57 110.4(13) . .
O33 Si27 O57 110.4(13) 39 39
O33 Si27 O57 109.1(13) . 39
O57 Si27 O57 110(2) . 39
O67 Si28 O67 110(2) 74 .
O67 Si28 O56 109.2(13) 74 39
O67 Si28 O56 109.7(14) . 39
O67 Si28 O56 109.7(14) 74 .
O67 Si28 O56 109.2(13) . .
O56 Si28 O56 109(2) 39 .
O59 Si29 O69 108(2) . .
O59 Si29 O68 108(2) . .
O69 Si29 O68 110(2) . .
O59 Si29 O70 111(2) . .
O69 Si29 O70 110(2) . .
O68 Si29 O70 109(2) . .
Si1 O1 Si6 152(3) . .
Si1 O2 Si1 151(4) . 52
Si21 O3 Si1 143(3) . .
Si1 O4 Si12 150(3) . .
Si2 O5 Si2 158(4) . 62
Si3 O6 Si2 142(3) . .
Si11 O7 Si2 147(3) . .
Si2 O8 Si9 144(3) . 39
Si10 O9 Si3 145(3) . .
Si7 O10 Si3 157(3) . .
Si3 O11 Si5 151(3) . .
Si4 O12 Si6 151(3) . .
Si12 O13 Si4 137(3) . .
Si4 O14 Si4 170(4) 61 .
Si4 O15 Si26 142(3) . .
Si8 O16 Si5 150(3) . .
Si20 O17 Si5 144(3) . .
Si11 O18 Si5 151(3) . .
Si6 O19 Si6 147(4) . 52
Si23 O20 Si6 139(3) . .
Si14 O21 Si7 147(3) . .
Si7 O22 Si19 141(3) . 39
Si9 O23 Si7 144(3) 39 .
Si15 O24 Si8 141(3) . .
Si8 O25 Si18 138(3) . .
Si8 O26 Si8 159(4) . 52
Si9 O27 Si9 154(4) 61 .
Si9 O28 Si15 140(3) . .
Si10 O29 Si10 152(4) 52 .
Si13 O30 Si10 135(3) . .
Si10 O31 Si14 158(3) . .
Si17 O32 Si11 149(3) . .
Si27 O33 Si11 147(3) . .
Si16 O34 Si12 157(3) . .
Si12 O35 Si20 147(3) . .
Si13 O36 Si13 154(4) . 62
Si13 O37 Si21 142(3) . .
Si13 O38 Si13 138(4) . 52
Si14 O39 Si14 149(4) . 52
Si25 O40 Si14 142(3) . .
Si15 O41 Si15 162(4) . 52
Si15 O42 Si19 148(3) . .
Si16 O43 Si16 144(4) . 62
Si26 O44 Si16 136(3) . .
Si17 O45 Si16 143(3) . .
Si20 O46 Si17 154(3) . .
Si17 O47 Si22 147(3) . .
Si18 O48 Si20 145(3) . .
Si18 O49 Si18 137(4) . 52
Si18 O50 Si18 164(5) 61 .
Si19 O51 Si24 151(3) . .
Si19 O52 Si19 152(4) . 52
Si21 O53 Si21 157(4) 62 .
Si21 O54 Si21 139(3) . 52
Si22 O55 Si22 153(4) 61 .
Si28 O56 Si22 145(3) . .
Si27 O57 Si22 150(2) . .
Si23 O58 Si23 143(4) . 62
Si23 O59 Si29 135(3) . .
Si23 O60 Si23 154(4) . 52
Si24 O61 Si24 147(3) 52 .
Si25 O62 Si25 155(4) 62 .
Si25 O63 Si25 141(5) . 58_556
Si25 O64 Si25 140(4) . 52
Si26 O65 Si26 149(4) . 62
Si26 O66 Si26 159(5) 61 .
Si28 O67 Si28 153(4) 75 .
Si29 O68 Si29 153(4) 62 .
Si29 O69 Si29 135(4) 52 .
Si29 O70 Si29 171(5) . 61

loop_
_geom_bond_atom_site_label_1
_geom_bond_atom_site_label_2
_geom_bond_distance
_geom_bond_site_symmetry_2
Si1 O1 1.629(19) .
Si1 O4 1.631(19) .
Si1 O2 1.631(18) .
Si1 O3 1.634(19) .
Si2 O5 1.624(18) .
Si2 O6 1.628(19) .
Si2 O8 1.631(19) .
Si2 O7 1.637(18) .
Si3 O11 1.624(19) .
Si3 O6 1.626(19) .
Si3 O9 1.628(19) .
Si3 O10 1.635(19) .
Si4 O12 1.627(19) .
Si4 O14 1.633(18) .
Si4 O15 1.634(19) .
Si4 O13 1.638(19) .
Si5 O17 1.625(18) .
Si5 O16 1.626(19) .
Si5 O11 1.631(19) .
Si5 O18 1.633(18) .
Si6 O19 1.620(18) .
Si6 O1 1.636(19) .
Si6 O12 1.639(19) .
Si6 O20 1.645(19) .
Si7 O22 1.623(19) .
Si7 O10 1.626(18) .
Si7 O23 1.631(19) .
Si7 O21 1.636(19) .
Si8 O26 1.620(18) .
Si8 O16 1.623(19) .
Si8 O25 1.633(19) .
Si8 O24 1.641(19) .
Si9 O28 1.629(19) .
Si9 O8 1.630(19) 39
Si9 O23 1.631(19) 39
Si9 O27 1.636(18) .
Si10 O9 1.628(19) .
Si10 O31 1.630(18) .
Si10 O30 1.633(19) .
Si10 O29 1.635(18) .
Si11 O7 1.626(18) .
Si11 O18 1.630(18) .
Si11 O33 1.636(19) .
Si11 O32 1.643(19) .
Si12 O13 1.628(19) .
Si12 O4 1.634(19) .
Si12 O35 1.637(19) .
Si12 O34 1.639(18) .
Si13 O37 1.624(19) .
Si13 O38 1.626(18) .
Si13 O30 1.629(19) .
Si13 O36 1.634(18) .
Si14 O21 1.622(19) .
Si14 O39 1.629(18) .
Si14 O31 1.634(18) .
Si14 O40 1.636(19) .
Si15 O24 1.622(19) .
Si15 O42 1.629(19) .
Si15 O41 1.632(18) .
Si15 O28 1.638(19) .
Si16 O34 1.631(18) .
Si16 O43 1.633(18) .
Si16 O44 1.637(19) .
Si16 O45 1.638(19) .
Si17 O47 1.633(19) .
Si17 O45 1.634(19) .
Si17 O32 1.639(19) .
Si17 O46 1.642(18) .
Si18 O48 1.627(19) .
Si18 O50 1.629(18) .
Si18 O25 1.634(19) .
Si18 O49 1.635(18) .
Si19 O51 1.620(18) .
Si19 O52 1.624(18) .
Si19 O42 1.631(19) .
Si19 O22 1.632(19) 39
Si20 O17 1.619(18) .
Si20 O46 1.635(18) .
Si20 O48 1.635(19) .
Si20 O35 1.643(19) .
Si21 O53 1.620(17) .
Si21 O3 1.631(19) .
Si21 O37 1.632(19) .
Si21 O54 1.647(17) .
Si22 O56 1.634(18) .
Si22 O47 1.634(19) .
Si22 O57 1.639(18) .
Si22 O55 1.640(18) .
Si23 O60 1.623(18) .
Si23 O59 1.625(19) .
Si23 O20 1.635(19) .
Si23 O58 1.640(18) .
Si24 O51 1.625(13) 39
Si24 O51 1.625(13) .
Si24 O61 1.628(12) 39
Si24 O61 1.628(12) .
Si25 O62 1.618(18) .
Si25 O40 1.626(19) .
Si25 O63 1.630(18) .
Si25 O64 1.643(17) .
Si26 O66 1.626(18) .
Si26 O44 1.629(19) .
Si26 O15 1.643(19) .
Si26 O65 1.646(18) .
Si27 O33 1.635(13) 39
Si27 O33 1.635(13) .
Si27 O57 1.637(12) .
Si27 O57 1.637(12) 39
Si28 O67 1.631(12) 74
Si28 O67 1.631(12) .
Si28 O56 1.633(12) 39
Si28 O56 1.633(12) .
Si29 O59 1.631(19) .
Si29 O69 1.635(19) .
Si29 O68 1.645(18) .
Si29 O70 1.648(18) .
O2 Si1 1.631(18) 52
O5 Si2 1.624(18) 62
O8 Si9 1.631(19) 39
O14 Si4 1.632(18) 61
O19 Si6 1.620(18) 52
O22 Si19 1.632(19) 39
O23 Si9 1.631(19) 39
O26 Si8 1.620(18) 52
O27 Si9 1.636(18) 61
O29 Si10 1.635(18) 52
O36 Si13 1.634(18) 62
O38 Si13 1.626(18) 52
O39 Si14 1.629(18) 52
O41 Si15 1.633(18) 52
O43 Si16 1.633(18) 62
O49 Si18 1.635(18) 52
O50 Si18 1.629(18) 61
O52 Si19 1.624(18) 52
O53 Si21 1.620(17) 62
O54 Si21 1.647(17) 52
O55 Si22 1.640(18) 61
O58 Si23 1.640(18) 62
O60 Si23 1.623(18) 52
O61 Si24 1.628(12) 52
O62 Si25 1.618(18) 62
O63 Si25 1.631(18) 58_556
O64 Si25 1.643(17) 52
O65 Si26 1.646(18) 62
O66 Si26 1.626(18) 61
O67 Si28 1.631(12) 75
O68 Si29 1.645(18) 62
O69 Si29 1.635(19) 52
O70 Si29 1.648(18) 61
